data_2235646
loop_
_publ_author_name
'Lyubartseva, Ganna'
'Parkin, Sean'
'Mallik, Uma Prasad'
'Jeon, Hee Kyung'

_publ_section_title
;
 Tetraethylammonium
 tris(thiocyanato-\k<i>N</i>)[tris(1<i>H</i>-pyrazol-1-yl-\k<i>N</i>^2^)methane]nickelate(II)
;
_journal_coeditor_code TK5107
_journal_issue 7
_journal_name_full 'Acta Crystallographica Section E'
_journal_page_first m888
_journal_paper_doi 10.1107/S1600536812024774
_journal_volume 68
_journal_year 2012
_chemical_formula_iupac '(C8 H20 N) [Ni (N C S)3 (C10 H10 N6)]'
_chemical_formula_moiety 'C8 H20 N +, C13 H10 N9 Ni S3 -'
_chemical_formula_sum 'C21 H30 N10 Ni S3'
_chemical_formula_weight 577.44
_chemical_name_systematic
;
Tetraethylammonium tris(thiocyanato-\k<i>N</i>)[tris(1<i>H</i>-pyrazol-1-yl-
\k<i>N</i>^2^)methane]nickelate(II)
;
_space_group_IT_number 15
_symmetry_cell_setting monoclinic
_symmetry_space_group_name_Hall '-C 2yc'
_symmetry_space_group_name_H-M 'C 1 2/c 1'
_atom_sites_solution_hydrogens geom
_atom_sites_solution_primary direct
_atom_sites_solution_secondary difmap
_audit_creation_method SHELXL-97
_cell_angle_alpha 90.00
_cell_angle_beta 110.592(2)
_cell_angle_gamma 90.00
_cell_formula_units_Z 8
_cell_length_a 31.7117(12)
_cell_length_b 7.4378(3)
_cell_length_c 24.7885(9)
_cell_measurement_reflns_used 9915
_cell_measurement_temperature 90.0(2)
_cell_measurement_theta_max 68.10
_cell_measurement_theta_min 2.98
_cell_volume 5473.2(4)
_computing_cell_refinement 'APEX2 (Bruker, 2006)'
_computing_data_collection 'APEX2 (Bruker, 2006)'
_computing_data_reduction 'APEX2 (Bruker, 2006)'
_computing_molecular_graphics 'XP in SHELXTL (Sheldrick, 2008)'
_computing_publication_material 'SHELXL97 (Sheldrick, 2008) and local procedures'
_computing_structure_refinement 'SHELXL97 (Sheldrick, 2008)'
_computing_structure_solution 'SHELXS97 (Sheldrick, 2008)'
_diffrn_ambient_temperature 90.0(2)
_diffrn_detector_area_resol_mean 5.6
_diffrn_measured_fraction_theta_full 0.847
_diffrn_measured_fraction_theta_max 0.847
_diffrn_measurement_device_type 'Bruker X8 Proteum'
_diffrn_measurement_method '\f and \w scans'
_diffrn_radiation_monochromator 'graded multilayer optics'
_diffrn_radiation_source 'fine-focus rotating anode'
_diffrn_radiation_type CuK\a
_diffrn_radiation_wavelength 1.54178
_diffrn_reflns_av_R_equivalents 0.0569
_diffrn_reflns_av_sigmaI/netI 0.0829
_diffrn_reflns_limit_h_max 38
_diffrn_reflns_limit_h_min -38
_diffrn_reflns_limit_k_max 8
_diffrn_reflns_limit_k_min -8
_diffrn_reflns_limit_l_max 29
_diffrn_reflns_limit_l_min -29
_diffrn_reflns_number 17387
_diffrn_reflns_theta_full 68.54
_diffrn_reflns_theta_max 68.54
_diffrn_reflns_theta_min 2.98
_diffrn_standards_number 0
_exptl_absorpt_coefficient_mu 3.407
_exptl_absorpt_correction_T_max 0.935
_exptl_absorpt_correction_T_min 0.562
_exptl_absorpt_correction_type multi-scan
_exptl_absorpt_process_details '(SADABS; Bruker, 2006)'
_exptl_crystal_colour blue
_exptl_crystal_density_diffrn 1.402
_exptl_crystal_density_method 'not measured'
_exptl_crystal_description plate
_exptl_crystal_F_000 2416
_exptl_crystal_size_max 0.20
_exptl_crystal_size_mid 0.09
_exptl_crystal_size_min 0.02
_refine_diff_density_max 0.645
_refine_diff_density_min -0.511
_refine_ls_extinction_method none
_refine_ls_goodness_of_fit_ref 1.105
_refine_ls_hydrogen_treatment constr
_refine_ls_matrix_type full
_refine_ls_number_parameters 321
_refine_ls_number_reflns 17387
_refine_ls_number_restraints 9
_refine_ls_restrained_S_all 1.105
_refine_ls_R_factor_all 0.0582
_refine_ls_R_factor_gt 0.0544
_refine_ls_shift/su_max 0.001
_refine_ls_shift/su_mean 0.000
_refine_ls_structure_factor_coef Fsqd
_refine_ls_weighting_details 'calc w=1/[\s^2^(Fo^2^)+(0.1128P)^2^+8.5319P] where P=(Fo^2^+2Fc^2^)/3'
_refine_ls_weighting_scheme calc
_refine_ls_wR_factor_gt 0.1818
_refine_ls_wR_factor_ref 0.1862
_reflns_number_gt 16112
_reflns_number_total 17387
_reflns_threshold_expression I>2\s(I)
_cod_data_source_file tk5107.cif
_cod_data_source_block I
_cod_original_sg_symbol_H-M 'C 2/c'
_cod_database_code 2235646
_cod_database_fobs_code 2235646

loop_
_symmetry_equiv_pos_as_xyz
'x, y, z'
'-x, y, -z+1/2'
'x+1/2, y+1/2, z'
'-x+1/2, y+1/2, -z+1/2'
'-x, -y, -z'
'x, -y, z-1/2'
'-x+1/2, -y+1/2, -z'
'x+1/2, -y+1/2, z-1/2'

loop_
_atom_site_type_symbol
_atom_site_label
_atom_site_fract_x
_atom_site_fract_y
_atom_site_fract_z
_atom_site_U_iso_or_equiv
_atom_site_adp_type
_atom_site_calc_flag
_atom_site_refinement_flags
_atom_site_occupancy
_atom_site_symmetry_multiplicity
Ni Ni1 0.407107(14) 0.17110(5) 0.63651(2) 0.01568(13) Uani d . 1 1
N N1 0.35867(7) -0.1867(3) 0.61187(10) 0.0153(5) Uani d . 1 1
N N2 0.35110(7) -0.0071(3) 0.61043(9) 0.0159(4) Uani d . 1 1
C C1 0.32006(8) -0.2804(4) 0.58867(11) 0.0174(6) Uani d . 1 1
H H1 0.3170 -0.4073 0.5847 0.021 Uiso calc R 1 1
C C2 0.28630(9) -0.1564(4) 0.57207(12) 0.0214(6) Uani d . 1 1
H H2 0.2550 -0.1794 0.5543 0.026 Uiso calc R 1 1
C C3 0.30707(9) 0.0117(4) 0.58641(11) 0.0191(6) Uani d . 1 1
H H3 0.2916 0.1236 0.5798 0.023 Uiso calc R 1 1
N N3 0.42727(7) -0.1922(3) 0.69244(10) 0.0169(5) Uani d . 1 1
N N4 0.43242(7) -0.0126(3) 0.70447(9) 0.0146(5) Uani d . 1 1
C C4 0.44329(8) -0.2906(4) 0.74113(12) 0.0176(6) Uani d . 1 1
H H4 0.4432 -0.4180 0.7436 0.021 Uiso calc R 1 1
C C5 0.45954(9) -0.1741(4) 0.78610(13) 0.0219(7) Uani d . 1 1
H H5 0.4728 -0.2031 0.8258 0.026 Uiso calc R 1 1
C C6 0.45241(9) -0.0008(4) 0.76109(11) 0.0195(6) Uani d . 1 1
H H6 0.4608 0.1085 0.7819 0.023 Uiso calc R 1 1
N N5 0.42885(7) -0.1912(3) 0.59718(10) 0.0159(5) Uani d . 1 1
N N6 0.43478(8) -0.0119(3) 0.59194(9) 0.0178(5) Uani d . 1 1
C C7 0.44483(9) -0.2883(4) 0.56257(12) 0.0212(6) Uani d . 1 1
H H7 0.4441 -0.4155 0.5587 0.025 Uiso calc R 1 1
C C8 0.46233(10) -0.1675(4) 0.53401(14) 0.0246(7) Uani d . 1 1
H H8 0.4761 -0.1931 0.5065 0.030 Uiso calc R 1 1
C C9 0.45532(9) 0.0019(4) 0.55438(13) 0.0233(6) Uani d . 1 1
H H9 0.4643 0.1125 0.5425 0.028 Uiso calc R 1 1
C C10 0.40484(8) -0.2525(4) 0.63393(12) 0.0181(5) Uani d . 1 1
H H10 0.4043 -0.3869 0.6336 0.022 Uiso calc R 1 1
N N7 0.37742(8) 0.3308(3) 0.68012(11) 0.0202(5) Uani d U 1 1
C C11 0.35301(9) 0.4110(4) 0.69627(12) 0.0191(6) Uani d U 1 1
S S1 0.31880(3) 0.52620(10) 0.71952(3) 0.02905(19) Uani d U 1 1
N N8 0.37895(8) 0.3221(3) 0.56293(11) 0.0228(6) Uani d U 1 1
C C12 0.35534(9) 0.3813(4) 0.52014(13) 0.0224(6) Uani d U 1 1
S S2 0.32179(3) 0.46358(10) 0.45961(3) 0.0332(2) Uani d U 1 1
N N9 0.46528(8) 0.3251(3) 0.65824(11) 0.0214(5) Uani d U 1 1
C C13 0.49714(9) 0.3547(3) 0.64656(13) 0.0197(6) Uani d U 1 1
S S3 0.54146(2) 0.39277(10) 0.63002(4) 0.0337(2) Uani d U 1 1
N N1C 0.33644(7) 0.0364(3) 0.85322(10) 0.0182(5) Uani d . 1 1
C C1C 0.31210(10) -0.0335(4) 0.89191(12) 0.0234(7) Uani d . 1 1
H H1C1 0.3128 -0.1665 0.8916 0.028 Uiso calc R 1 1
H H1C2 0.2801 0.0038 0.8754 0.028 Uiso calc R 1 1
C C2C 0.33125(12) 0.0301(4) 0.95409(13) 0.0296(7) Uani d . 1 1
H H2C1 0.3629 -0.0064 0.9711 0.044 Uiso calc R 1 1
H H2C2 0.3141 -0.0238 0.9760 0.044 Uiso calc R 1 1
H H2C3 0.3291 0.1614 0.9553 0.044 Uiso calc R 1 1
C C3C 0.38609(9) -0.0102(4) 0.87637(12) 0.0232(6) Uani d . 1 1
H H3C1 0.4002 0.0498 0.9141 0.028 Uiso calc R 1 1
H H3C2 0.4003 0.0392 0.8498 0.028 Uiso calc R 1 1
C C4C 0.39633(11) -0.2101(4) 0.88395(16) 0.0360(8) Uani d . 1 1
H H4C1 0.3836 -0.2598 0.9115 0.054 Uiso calc R 1 1
H H4C2 0.4290 -0.2283 0.8985 0.054 Uiso calc R 1 1
H H4C3 0.3830 -0.2710 0.8467 0.054 Uiso calc R 1 1
C C5C 0.31308(10) -0.0509(4) 0.79491(13) 0.0223(6) Uani d . 1 1
H H5C1 0.3172 -0.1826 0.7994 0.027 Uiso calc R 1 1
H H5C2 0.2804 -0.0262 0.7830 0.027 Uiso calc R 1 1
C C6C 0.32900(11) 0.0091(4) 0.74713(13) 0.0273(7) Uani d . 1 1
H H6C1 0.3229 0.1377 0.7398 0.041 Uiso calc R 1 1
H H6C2 0.3130 -0.0590 0.7120 0.041 Uiso calc R 1 1
H H6C3 0.3615 -0.0125 0.7585 0.041 Uiso calc R 1 1
C C7C 0.33375(9) 0.2414(4) 0.84895(13) 0.0223(6) Uani d . 1 1
H H7C1 0.3504 0.2926 0.8875 0.027 Uiso calc R 1 1
H H7C2 0.3491 0.2817 0.8226 0.027 Uiso calc R 1 1
C C8C 0.28625(9) 0.3166(4) 0.82774(13) 0.0234(7) Uani d . 1 1
H H8C1 0.2702 0.2754 0.7883 0.035 Uiso calc R 1 1
H H8C2 0.2875 0.4483 0.8284 0.035 Uiso calc R 1 1
H H8C3 0.2703 0.2748 0.8529 0.035 Uiso calc R 1 1

loop_
_atom_site_aniso_label
_atom_site_aniso_U_11
_atom_site_aniso_U_22
_atom_site_aniso_U_33
_atom_site_aniso_U_12
_atom_site_aniso_U_13
_atom_site_aniso_U_23
Ni1 0.0155(2) 0.0125(3) 0.0192(3) -0.00071(16) 0.0062(2) 0.00040(17)
N1 0.0149(11) 0.0118(12) 0.0192(13) 0.0020(8) 0.0060(10) 0.0006(8)
N2 0.0165(11) 0.0122(11) 0.0197(11) 0.0007(8) 0.0074(9) 0.0019(9)
C1 0.0159(14) 0.0205(14) 0.0164(15) -0.0059(10) 0.0062(11) -0.0019(11)
C2 0.0128(14) 0.0307(17) 0.0206(16) -0.0040(10) 0.0056(12) 0.0012(11)
C3 0.0178(14) 0.0212(15) 0.0177(14) 0.0018(10) 0.0056(11) 0.0018(11)
N3 0.0153(12) 0.0126(13) 0.0231(14) -0.0025(8) 0.0071(10) 0.0016(9)
N4 0.0112(12) 0.0126(13) 0.0183(12) -0.0028(8) 0.0030(9) -0.0029(9)
C4 0.0114(13) 0.0167(14) 0.0250(17) 0.0005(10) 0.0069(11) 0.0082(11)
C5 0.0090(13) 0.0334(18) 0.0219(17) -0.0029(10) 0.0038(11) 0.0032(11)
C6 0.0128(13) 0.0234(16) 0.0226(16) -0.0012(10) 0.0066(11) -0.0011(12)
N5 0.0128(11) 0.0120(12) 0.0228(14) 0.0002(8) 0.0062(10) 0.0006(8)
N6 0.0211(13) 0.0152(13) 0.0194(13) -0.0011(9) 0.0101(10) 0.0013(9)
C7 0.0206(14) 0.0248(16) 0.0189(16) 0.0040(11) 0.0078(12) -0.0004(11)
C8 0.0270(16) 0.0271(18) 0.0283(19) 0.0036(11) 0.0202(14) -0.0006(12)
C9 0.0192(15) 0.0238(16) 0.0288(16) 0.0005(11) 0.0107(12) 0.0018(12)
C10 0.0138(13) 0.0166(14) 0.0205(15) 0.0003(10) 0.0017(11) 0.0022(11)
N7 0.0249(13) 0.0151(13) 0.0248(15) -0.0019(9) 0.0139(11) 0.0000(9)
C11 0.0230(15) 0.0143(14) 0.0197(15) -0.0039(11) 0.0072(11) 0.0030(11)
S1 0.0347(4) 0.0252(4) 0.0350(4) 0.0087(3) 0.0220(4) 0.0034(3)
N8 0.0226(13) 0.0137(14) 0.0290(16) 0.0033(9) 0.0051(11) 0.0009(10)
C12 0.0261(15) 0.0141(14) 0.0282(17) 0.0021(11) 0.0112(13) -0.0052(12)
S2 0.0456(5) 0.0246(4) 0.0237(4) 0.0145(3) 0.0052(3) 0.0027(3)
N9 0.0187(12) 0.0164(12) 0.0294(15) -0.0015(8) 0.0088(11) 0.0029(9)
C13 0.0185(14) 0.0109(13) 0.0265(17) 0.0031(10) 0.0039(12) 0.0048(11)
S3 0.0239(4) 0.0253(5) 0.0565(6) 0.0003(3) 0.0200(4) 0.0070(4)
N1C 0.0157(12) 0.0221(14) 0.0189(12) 0.0017(9) 0.0085(10) 0.0018(10)
C1C 0.0227(16) 0.0275(17) 0.0251(16) 0.0032(12) 0.0148(13) 0.0081(12)
C2C 0.047(2) 0.0178(17) 0.0262(17) 0.0053(13) 0.0162(15) 0.0043(12)
C3C 0.0166(14) 0.0280(16) 0.0255(16) 0.0018(11) 0.0082(12) 0.0029(12)
C4C 0.0287(18) 0.0391(19) 0.042(2) 0.0134(14) 0.0152(15) 0.0140(15)
C5C 0.0219(16) 0.0215(16) 0.0253(17) -0.0027(12) 0.0105(13) -0.0006(11)
C6C 0.0346(18) 0.0257(17) 0.0245(16) -0.0059(12) 0.0140(14) -0.0014(13)
C7C 0.0286(15) 0.0128(15) 0.0268(16) -0.0011(11) 0.0114(13) -0.0013(11)
C8C 0.0218(15) 0.0216(17) 0.0287(18) 0.0039(11) 0.0114(13) 0.0034(12)

loop_
_atom_type_symbol
_atom_type_description
_atom_type_scat_dispersion_real
_atom_type_scat_dispersion_imag
_atom_type_scat_source
C C 0.0181 0.0091 'International Tables Vol C Tables 4.2.6.8 and 6.1.1.4'
H H 0.0000 0.0000 'International Tables Vol C Tables 4.2.6.8 and 6.1.1.4'
N N 0.0311 0.0180 'International Tables Vol C Tables 4.2.6.8 and 6.1.1.4'
S S 0.3331 0.5567 'International Tables Vol C Tables 4.2.6.8 and 6.1.1.4'
Ni Ni -3.0029 0.5091 'International Tables Vol C Tables 4.2.6.8 and 6.1.1.4'

loop_
_geom_angle_atom_site_label_1
_geom_angle_atom_site_label_2
_geom_angle_atom_site_label_3
_geom_angle
N7 Ni1 N8 90.83(9)
N7 Ni1 N9 94.28(10)
N8 Ni1 N9 89.87(10)
N7 Ni1 N4 94.08(9)
N8 Ni1 N4 172.38(9)
N9 Ni1 N4 95.57(9)
N7 Ni1 N2 91.84(9)
N8 Ni1 N2 90.86(9)
N9 Ni1 N2 173.83(9)
N4 Ni1 N2 83.16(8)
N7 Ni1 N6 175.50(9)
N8 Ni1 N6 91.07(9)
N9 Ni1 N6 89.81(9)
N4 Ni1 N6 83.63(8)
N2 Ni1 N6 84.05(9)
C1 N1 N2 111.9(2)
C1 N1 C10 128.9(2)
N2 N1 C10 119.13(19)
C3 N2 N1 105.4(2)
C3 N2 Ni1 135.22(18)
N1 N2 Ni1 119.00(15)
N1 C1 C2 106.1(2)
N1 C1 H1 126.9
C2 C1 H1 126.9
C1 C2 C3 106.2(2)
C1 C2 H2 126.9
C3 C2 H2 126.9
N2 C3 C2 110.4(2)
N2 C3 H3 124.8
C2 C3 H3 124.8
C4 N3 N4 110.9(2)
C4 N3 C10 128.9(2)
N4 N3 C10 120.1(2)
C6 N4 N3 105.8(2)
C6 N4 Ni1 135.53(18)
N3 N4 Ni1 118.63(16)
N3 C4 C5 107.6(2)
N3 C4 H4 126.2
C5 C4 H4 126.2
C4 C5 C6 105.4(3)
C4 C5 H5 127.3
C6 C5 H5 127.3
N4 C6 C5 110.3(2)
N4 C6 H6 124.8
C5 C6 H6 124.8
C7 N5 N6 111.7(2)
C7 N5 C10 128.9(2)
N6 N5 C10 119.3(2)
C9 N6 N5 105.3(2)
C9 N6 Ni1 135.67(19)
N5 N6 Ni1 118.83(16)
N5 C7 C8 106.7(2)
N5 C7 H7 126.7
C8 C7 H7 126.7
C7 C8 C9 104.9(3)
C7 C8 H8 127.5
C9 C8 H8 127.5
N6 C9 C8 111.4(3)
N6 C9 H9 124.3
C8 C9 H9 124.3
N3 C10 N5 110.5(2)
N3 C10 N1 110.4(2)
N5 C10 N1 109.8(2)
N3 C10 H10 108.7
N5 C10 H10 108.7
N1 C10 H10 108.7
C11 N7 Ni1 166.6(2)
N7 C11 S1 179.4(3)
C12 N8 Ni1 164.9(2)
N8 C12 S2 179.6(3)
C13 N9 Ni1 144.0(2)
N9 C13 S3 179.2(3)
C3C N1C C5C 110.9(2)
C3C N1C C1C 112.0(2)
C5C N1C C1C 105.6(2)
C3C N1C C7C 106.25(19)
C5C N1C C7C 111.3(2)
C1C N1C C7C 110.9(2)
N1C C1C C2C 115.0(3)
N1C C1C H1C1 108.5
C2C C1C H1C1 108.5
N1C C1C H1C2 108.5
C2C C1C H1C2 108.5
H1C1 C1C H1C2 107.5
C1C C2C H2C1 109.5
C1C C2C H2C2 109.5
H2C1 C2C H2C2 109.5
C1C C2C H2C3 109.5
H2C1 C2C H2C3 109.5
H2C2 C2C H2C3 109.5
N1C C3C C4C 114.8(2)
N1C C3C H3C1 108.6
C4C C3C H3C1 108.6
N1C C3C H3C2 108.6
C4C C3C H3C2 108.6
H3C1 C3C H3C2 107.5
C3C C4C H4C1 109.5
C3C C4C H4C2 109.5
H4C1 C4C H4C2 109.5
C3C C4C H4C3 109.5
H4C1 C4C H4C3 109.5
H4C2 C4C H4C3 109.5
C6C C5C N1C 115.8(2)
C6C C5C H5C1 108.3
N1C C5C H5C1 108.3
C6C C5C H5C2 108.3
N1C C5C H5C2 108.3
H5C1 C5C H5C2 107.4
C5C C6C H6C1 109.5
C5C C6C H6C2 109.5
H6C1 C6C H6C2 109.5
C5C C6C H6C3 109.5
H6C1 C6C H6C3 109.5
H6C2 C6C H6C3 109.5
C8C C7C N1C 114.6(2)
C8C C7C H7C1 108.6
N1C C7C H7C1 108.6
C8C C7C H7C2 108.6
N1C C7C H7C2 108.6
H7C1 C7C H7C2 107.6
C7C C8C H8C1 109.5
C7C C8C H8C2 109.5
H8C1 C8C H8C2 109.5
C7C C8C H8C3 109.5
H8C1 C8C H8C3 109.5
H8C2 C8C H8C3 109.5

loop_
_geom_bond_atom_site_label_1
_geom_bond_atom_site_label_2
_geom_bond_distance
Ni1 N7 2.045(2)
Ni1 N8 2.059(2)
Ni1 N9 2.075(2)
Ni1 N4 2.097(2)
Ni1 N2 2.126(2)
Ni1 N6 2.127(2)
N1 C1 1.349(3)
N1 N2 1.356(3)
N1 C10 1.456(3)
N2 C3 1.319(3)
C1 C2 1.363(4)
C1 H1 0.9500
C2 C3 1.400(4)
C2 H2 0.9500
C3 H3 0.9500
N3 C4 1.349(3)
N3 N4 1.366(3)
N3 C10 1.444(4)
N4 C6 1.324(3)
C4 C5 1.362(4)
C4 H4 0.9500
C5 C6 1.414(4)
C5 H5 0.9500
C6 H6 0.9500
N5 C7 1.349(4)
N5 N6 1.359(3)
N5 C10 1.451(3)
N6 C9 1.315(4)
C7 C8 1.376(4)
C7 H7 0.9500
C8 C9 1.404(4)
C8 H8 0.9500
C9 H9 0.9500
C10 H10 1.0000
N7 C11 1.155(4)
C11 S1 1.638(3)
N8 C12 1.149(4)
C12 S2 1.623(3)
N9 C13 1.166(4)
C13 S3 1.621(3)
N1C C3C 1.514(3)
N1C C5C 1.519(4)
N1C C1C 1.519(3)
N1C C7C 1.529(4)
C1C C2C 1.520(4)
C1C H1C1 0.9900
C1C H1C2 0.9900
C2C H2C1 0.9800
C2C H2C2 0.9800
C2C H2C3 0.9800
C3C C4C 1.519(4)
C3C H3C1 0.9900
C3C H3C2 0.9900
C4C H4C1 0.9800
C4C H4C2 0.9800
C4C H4C3 0.9800
C5C C6C 1.509(4)
C5C H5C1 0.9900
C5C H5C2 0.9900
C6C H6C1 0.9800
C6C H6C2 0.9800
C6C H6C3 0.9800
C7C C8C 1.517(4)
C7C H7C1 0.9900
C7C H7C2 0.9900
C8C H8C1 0.9800
C8C H8C2 0.9800
C8C H8C3 0.9800

loop_
_geom_torsion_atom_site_label_1
_geom_torsion_atom_site_label_2
_geom_torsion_atom_site_label_3
_geom_torsion_atom_site_label_4
_geom_torsion
C1 N1 N2 C3 0.5(3)
C10 N1 N2 C3 177.3(2)
C1 N1 N2 Ni1 -173.73(18)
C10 N1 N2 Ni1 3.1(3)
N7 Ni1 N2 C3 49.5(3)
N8 Ni1 N2 C3 -41.3(3)
N4 Ni1 N2 C3 143.4(3)
N6 Ni1 N2 C3 -132.3(3)
N7 Ni1 N2 N1 -138.4(2)
N8 Ni1 N2 N1 130.8(2)
N4 Ni1 N2 N1 -44.47(19)
N6 Ni1 N2 N1 39.8(2)
N2 N1 C1 C2 -0.5(3)
C10 N1 C1 C2 -176.9(3)
N1 C1 C2 C3 0.2(3)
N1 N2 C3 C2 -0.4(3)
Ni1 N2 C3 C2 172.5(2)
C1 C2 C3 N2 0.1(3)
C4 N3 N4 C6 0.9(3)
C10 N3 N4 C6 177.8(2)
C4 N3 N4 Ni1 -176.83(17)
C10 N3 N4 Ni1 0.1(3)
N7 Ni1 N4 C6 -42.9(3)
N9 Ni1 N4 C6 51.8(3)
N2 Ni1 N4 C6 -134.3(3)
N6 Ni1 N4 C6 141.0(3)
N7 Ni1 N4 N3 133.94(18)
N9 Ni1 N4 N3 -131.34(18)
N2 Ni1 N4 N3 42.58(18)
N6 Ni1 N4 N3 -42.16(17)
N4 N3 C4 C5 -0.3(3)
C10 N3 C4 C5 -176.9(2)
N3 C4 C5 C6 -0.3(3)
N3 N4 C6 C5 -1.1(3)
Ni1 N4 C6 C5 176.07(18)
C4 C5 C6 N4 0.9(3)
C7 N5 N6 C9 -1.0(3)
C10 N5 N6 C9 -177.0(2)
C7 N5 N6 Ni1 174.60(18)
C10 N5 N6 Ni1 -1.4(3)
N8 Ni1 N6 C9 42.5(3)
N9 Ni1 N6 C9 -47.3(3)
N4 Ni1 N6 C9 -143.0(3)
N2 Ni1 N6 C9 133.3(3)
N8 Ni1 N6 N5 -131.41(19)
N9 Ni1 N6 N5 138.72(19)
N4 Ni1 N6 N5 43.10(17)
N2 Ni1 N6 N5 -40.65(18)
N6 N5 C7 C8 0.6(3)
C10 N5 C7 C8 176.2(2)
N5 C7 C8 C9 0.0(3)
N5 N6 C9 C8 1.0(3)
Ni1 N6 C9 C8 -173.5(2)
C7 C8 C9 N6 -0.6(3)
C4 N3 C10 N5 -122.9(3)
N4 N3 C10 N5 60.8(3)
C4 N3 C10 N1 115.4(3)
N4 N3 C10 N1 -60.9(3)
C7 N5 C10 N3 125.4(3)
N6 N5 C10 N3 -59.4(3)
C7 N5 C10 N1 -112.6(3)
N6 N5 C10 N1 62.7(3)
C1 N1 C10 N3 -125.4(3)
N2 N1 C10 N3 58.4(3)
C1 N1 C10 N5 112.5(3)
N2 N1 C10 N5 -63.7(3)
N8 Ni1 N7 C11 57.8(9)
N9 Ni1 N7 C11 147.7(9)
N4 Ni1 N7 C11 -116.4(9)
N2 Ni1 N7 C11 -33.1(9)
N7 Ni1 N8 C12 -85.6(9)
N2 Ni1 N8 C12 6.2(9)
N6 Ni1 N8 C12 90.3(9)
N7 Ni1 N9 C13 -163.3(3)
N8 Ni1 N9 C13 -72.5(3)
N4 Ni1 N9 C13 102.2(3)
N6 Ni1 N9 C13 18.6(3)
C3C N1C C1C C2C 56.6(3)
C5C N1C C1C C2C 177.4(3)
C7C N1C C1C C2C -61.9(3)
C5C N1C C3C C4C -58.8(3)
C1C N1C C3C C4C 58.8(3)
C7C N1C C3C C4C -180.0(3)
C3C N1C C5C C6C -63.1(3)
C1C N1C C5C C6C 175.4(3)
C7C N1C C5C C6C 55.0(3)
C3C N1C C7C C8C -178.6(2)
C5C N1C C7C C8C 60.6(3)
C1C N1C C7C C8C -56.7(3)
